data_2230561
loop_
_publ_author_name
'Zhou, Fu-Lin'
'Ng, Seik Weng'

_publ_section_title
;
 Tetrakis(1<i>H</i>-benzimidazole-\k<i>N</i>^3^)(nitrato-\k<i>O</i>)copper(II)
 nitrate
;
_journal_coeditor_code ZS2111
_journal_issue 6
_journal_name_full 'Acta Crystallographica Section E'
_journal_page_first m792
_journal_paper_doi 10.1107/S1600536811018885
_journal_volume 67
_journal_year 2011
_chemical_formula_iupac '[Cu (N O3) (C7 H6 N2)4] N O3'
_chemical_formula_moiety 'C28 H24 Cu N9 O3 +, N O3 -'
_chemical_formula_sum 'C28 H24 Cu N10 O6'
_chemical_formula_weight 660.12
_chemical_name_systematic
;
Tetrakis(1<i>H</i>-benzimidazole-\k<i>N</i>^3^)(nitrato-\k<i>O</i>)copper(II)
nitrate
;
_space_group_IT_number 20
_symmetry_cell_setting orthorhombic
_symmetry_space_group_name_Hall 'C 2c 2'
_symmetry_space_group_name_H-M 'C 2 2 21'
_atom_sites_solution_hydrogens geom
_atom_sites_solution_primary direct
_atom_sites_solution_secondary difmap
_audit_creation_method SHELXL-97
_cell_angle_alpha 90.00
_cell_angle_beta 90.00
_cell_angle_gamma 90.00
_cell_formula_units_Z 8
_cell_length_a 15.7181(2)
_cell_length_b 24.9338(3)
_cell_length_c 15.1048(2)
_cell_measurement_reflns_used 5605
_cell_measurement_temperature 293(2)
_cell_measurement_theta_max 70.54
_cell_measurement_theta_min 2.92
_cell_volume 5919.75(13)
_computing_cell_refinement 'CrysAlis PRO (Agilent, 2010)'
_computing_data_collection 'CrysAlis PRO (Agilent, 2010)'
_computing_data_reduction 'CrysAlis PRO (Agilent, 2010)'
_computing_molecular_graphics 'X-SEED (Barbour, 2001)'
_computing_publication_material 'publCIF (Westrip, 2010)'
_computing_structure_refinement 'SHELXL97 (Sheldrick, 2008)'
_computing_structure_solution 'SHELXS97 (Sheldrick, 2008)'
_diffrn_ambient_temperature 293(2)
_diffrn_detector_area_resol_mean 16.0356
_diffrn_measured_fraction_theta_full 0.988
_diffrn_measured_fraction_theta_max 0.988
_diffrn_measurement_device_type 'Agilent Xcalibur Eos Gemini'
_diffrn_measurement_method \w
_diffrn_radiation_monochromator graphite
_diffrn_radiation_source 'Enhance (Cu) X-ray Source'
_diffrn_radiation_type 'Cu K\a'
_diffrn_radiation_wavelength 1.5418
_diffrn_reflns_av_R_equivalents 0.0109
_diffrn_reflns_av_sigmaI/netI 0.0189
_diffrn_reflns_limit_h_max 19
_diffrn_reflns_limit_h_min -17
_diffrn_reflns_limit_k_max 12
_diffrn_reflns_limit_k_min -30
_diffrn_reflns_limit_l_max 18
_diffrn_reflns_limit_l_min -18
_diffrn_reflns_number 7285
_diffrn_reflns_theta_full 70.67
_diffrn_reflns_theta_max 70.67
_diffrn_reflns_theta_min 3.32
_diffrn_standards_decay_% 0
_diffrn_standards_number 0
_exptl_absorpt_coefficient_mu 1.562
_exptl_absorpt_correction_T_max 0.9121
_exptl_absorpt_correction_T_min 0.8595
_exptl_absorpt_correction_type multi-scan
_exptl_absorpt_process_details '(CrysAlis PRO; Agilent, 2010)'
_exptl_crystal_colour Blue
_exptl_crystal_density_diffrn 1.481
_exptl_crystal_density_method 'not measured'
_exptl_crystal_description Prism
_exptl_crystal_F_000 2712
_exptl_crystal_size_max 0.10
_exptl_crystal_size_mid 0.08
_exptl_crystal_size_min 0.06
_refine_diff_density_max 0.320
_refine_diff_density_min -0.313
_refine_ls_abs_structure_details 'Flack (1983), 1676 Friedel pairs'
_refine_ls_abs_structure_Flack -0.05(3)
_refine_ls_extinction_method none
_refine_ls_goodness_of_fit_ref 1.034
_refine_ls_hydrogen_treatment constr
_refine_ls_matrix_type full
_refine_ls_number_parameters 431
_refine_ls_number_reflns 5038
_refine_ls_number_restraints 130
_refine_ls_restrained_S_all 1.067
_refine_ls_R_factor_all 0.0417
_refine_ls_R_factor_gt 0.0396
_refine_ls_shift/su_max 0.001
_refine_ls_shift/su_mean 0.000
_refine_ls_structure_factor_coef Fsqd
_refine_ls_weighting_details 'calc w=1/[\s^2^(Fo^2^)+(0.0810P)^2^+2.0279P] where P=(Fo^2^+2Fc^2^)/3'
_refine_ls_weighting_scheme calc
_refine_ls_wR_factor_gt 0.1135
_refine_ls_wR_factor_ref 0.1165
_reflns_number_gt 4779
_reflns_number_total 5038
_reflns_threshold_expression I>2\s(I)
_cod_data_source_file zs2111.cif
_cod_data_source_block I
_cod_database_code 2230561
_cod_database_fobs_code 2230561

loop_
_symmetry_equiv_pos_as_xyz
'x, y, z'
'-x, -y, z+1/2'
'x, -y, -z'
'-x, y, -z+1/2'
'x+1/2, y+1/2, z'
'-x+1/2, -y+1/2, z+1/2'
'x+1/2, -y+1/2, -z'
'-x+1/2, y+1/2, -z+1/2'

loop_
_atom_site_type_symbol
_atom_site_label
_atom_site_fract_x
_atom_site_fract_y
_atom_site_fract_z
_atom_site_U_iso_or_equiv
_atom_site_adp_type
_atom_site_calc_flag
_atom_site_refinement_flags
_atom_site_occupancy
_atom_site_symmetry_multiplicity
_atom_site_disorder_assembly
_atom_site_disorder_group
Cu Cu1 0.0000 0.417817(18) 0.2500 0.03722(14) Uani d S 1 2 . .
Cu Cu2 0.5000 0.38135(2) 0.7500 0.05537(17) Uani d S 1 2 . .
O O1 -0.0129(5) 0.5148(3) 0.1902(6) 0.0616(18) Uani d PDU 0.50 1 A -1
O O2 -0.0161(7) 0.59502(16) 0.2397(10) 0.101(3) Uani d PDU 0.50 1 A -1
O O3 0.0386(5) 0.5315(3) 0.3167(6) 0.074(2) Uani d PDU 0.50 1 A -1
O O4 0.4732(5) 0.47882(18) 0.7442(8) 0.107(2) Uani d PDU 0.50 1 B -1
O O5 0.4466(6) 0.5603(3) 0.7658(10) 0.156(4) Uani d PDU 0.50 1 B -1
O O6 0.5717(4) 0.5318(3) 0.7891(6) 0.117(3) Uani d PDU 0.50 1 B -1
O O7 0.2850(7) 0.4949(5) 0.4463(6) 0.089(3) Uani d PDU 0.50 1 C -1
O O8 0.1786(3) 0.4969(4) 0.5351(5) 0.110(3) Uani d PDU 0.50 1 C -1
O O9 0.3011(5) 0.5214(4) 0.5815(5) 0.083(2) Uani d PDU 0.50 1 C -1
O O10 0.1531(11) 0.4740(12) 0.9487(14) 0.056(3) Uani d PDU 0.50 1 D -1
O O11 0.2713(2) 0.4965(11) 1.0107(14) 0.064(3) Uani d PDU 0.50 1 D -1
O O12 0.1518(13) 0.5215(12) 1.0668(14) 0.059(4) Uani d PDU 0.50 1 D -1
N N1 0.03749(15) 0.40674(10) 0.37505(15) 0.0423(5) Uani d . 1 1 A .
N N2 0.04470(17) 0.42208(11) 0.51886(16) 0.0509(6) Uani d . 1 1 A .
H H2 0.0323 0.4352 0.5714 0.061 Uiso calc R 1 1 . .
N N3 0.12264(13) 0.41851(10) 0.21267(16) 0.0436(5) Uani d . 1 1 A .
N N4 0.25856(17) 0.43865(13) 0.2204(3) 0.0744(11) Uani d . 1 1 A .
H H4 0.3059 0.4544 0.2377 0.089 Uiso calc R 1 1 . .
N N5 0.46012(19) 0.37857(12) 0.6251(2) 0.0603(7) Uani d . 1 1 B .
N N6 0.4071(2) 0.40852(14) 0.5002(2) 0.0744(9) Uani d . 1 1 B .
H H6 0.3816 0.4302 0.4626 0.089 Uiso calc R 1 1 . .
N N7 0.37999(19) 0.37880(11) 0.7923(2) 0.0598(7) Uani d . 1 1 B .
N N8 0.2594(2) 0.40803(13) 0.8488(2) 0.0708(8) Uani d . 1 1 B .
H H8 0.2231 0.4290 0.8766 0.085 Uiso calc R 1 1 . .
N N9 0.0030(5) 0.54803(13) 0.2490(8) 0.0462(9) Uani d SDU 0.50 1 A -1
N N10 0.4980(6) 0.52280(17) 0.7649(6) 0.059(3) Uani d PDU 0.50 1 B -1
N N11 0.2553(4) 0.5029(6) 0.5215(4) 0.066(3) Uani d PDU 0.50 1 C -1
N N12 0.1927(3) 0.5001(13) 1.0062(17) 0.048(2) Uani d PDU 0.50 1 D -1
C C1 0.0063(2) 0.43455(11) 0.44316(18) 0.0478(6) Uani d . 1 1 . .
H H1 -0.0372 0.4597 0.4383 0.057 Uiso calc R 1 1 A .
C C2 0.10595(12) 0.38578(8) 0.50119(11) 0.0494(6) Uani d G 1 1 . .
C C3 0.16641(15) 0.35976(10) 0.55281(9) 0.0660(9) Uani d G 1 1 A .
H H3 0.1702 0.3672 0.6130 0.079 Uiso calc R 1 1 . .
C C4 0.22118(14) 0.32267(10) 0.51443(14) 0.0723(10) Uani d G 1 1 A .
H H4A 0.2616 0.3053 0.5490 0.087 Uiso calc R 1 1 . .
C C5 0.21549(13) 0.31161(9) 0.42443(14) 0.0680(9) Uani d G 1 1 A .
H H5 0.2521 0.2868 0.3988 0.082 Uiso calc R 1 1 . .
C C6 0.15502(13) 0.33764(8) 0.37281(10) 0.0515(7) Uani d G 1 1 A .
H H6A 0.1512 0.3302 0.3126 0.062 Uiso calc R 1 1 . .
C C7 0.10025(11) 0.37472(7) 0.41119(11) 0.0428(6) Uani d G 1 1 A .
C C8 0.18048(17) 0.44833(12) 0.2533(3) 0.0563(7) Uani d . 1 1 . .
H H8A 0.1687 0.4726 0.2983 0.068 Uiso calc R 1 1 A .
C C9 0.16669(11) 0.38703(9) 0.15231(13) 0.0509(7) Uani d G 1 1 . .
C C10 0.13867(13) 0.34785(10) 0.09369(15) 0.0656(9) Uani d G 1 1 A .
H H10 0.0813 0.3389 0.0914 0.079 Uiso calc R 1 1 . .
C C11 0.1964(2) 0.32205(10) 0.03854(15) 0.0909(16) Uani d G 1 1 A .
H H11 0.1777 0.2958 -0.0007 0.109 Uiso calc R 1 1 . .
C C12 0.28222(19) 0.33543(13) 0.04201(19) 0.0989(18) Uani d G 1 1 A .
H H12 0.3209 0.3182 0.0051 0.119 Uiso calc R 1 1 . .
C C13 0.31024(11) 0.37460(13) 0.1006(2) 0.109(2) Uani d G 1 1 A .
H H13 0.3676 0.3836 0.1029 0.131 Uiso calc R 1 1 . .
C C14 0.25248(13) 0.40040(10) 0.15578(17) 0.0682(10) Uani d G 1 1 A .
C C15 0.4189(3) 0.41740(16) 0.5867(3) 0.0720(10) Uani d . 1 1 . .
H H15 0.3998 0.4479 0.6161 0.086 Uiso calc R 1 1 B .
C C16 0.44165(15) 0.36015(8) 0.48107(15) 0.0637(8) Uani d G 1 1 . .
C C17 0.44827(18) 0.32937(11) 0.40466(12) 0.0818(12) Uani d G 1 1 B .
H H17 0.4260 0.3420 0.3516 0.098 Uiso calc R 1 1 . .
C C18 0.48821(18) 0.27966(11) 0.40755(14) 0.0836(12) Uani d G 1 1 B .
H H18 0.4926 0.2591 0.3564 0.100 Uiso calc R 1 1 . .
C C19 0.52152(16) 0.26073(8) 0.48686(18) 0.0764(11) Uani d G 1 1 B .
H H19 0.5482 0.2275 0.4888 0.092 Uiso calc R 1 1 . .
C C20 0.51490(15) 0.29151(8) 0.56328(14) 0.0638(9) Uani d G 1 1 B .
H H20 0.5372 0.2788 0.6163 0.077 Uiso calc R 1 1 . .
C C21 0.47496(14) 0.34122(8) 0.56039(12) 0.0555(7) Uani d G 1 1 B .
C C22 0.3423(3) 0.41754(16) 0.8371(3) 0.0691(9) Uani d . 1 1 . .
H H22 0.3702 0.4479 0.8581 0.083 Uiso calc R 1 1 B .
C C23 0.24100(14) 0.36003(8) 0.80981(14) 0.0602(8) Uani d G 1 1 . .
C C24 0.16767(11) 0.32924(11) 0.80189(16) 0.0787(12) Uani d G 1 1 B .
H H24 0.1166 0.3415 0.8255 0.094 Uiso calc R 1 1 . .
C C25 0.17062(13) 0.28005(11) 0.75867(18) 0.0788(10) Uani d G 1 1 B .
H H25 0.1216 0.2595 0.7534 0.095 Uiso calc R 1 1 . .
C C26 0.24690(16) 0.26166(8) 0.72338(16) 0.0724(10) Uani d G 1 1 B .
H H26 0.2489 0.2288 0.6945 0.087 Uiso calc R 1 1 . .
C C27 0.32023(12) 0.29245(8) 0.73130(14) 0.0616(8) Uani d G 1 1 B .
H H27 0.3713 0.2801 0.7077 0.074 Uiso calc R 1 1 . .
C C28 0.31728(11) 0.34163(8) 0.77451(14) 0.0550(7) Uani d G 1 1 B .

loop_
_atom_site_aniso_label
_atom_site_aniso_U_11
_atom_site_aniso_U_22
_atom_site_aniso_U_33
_atom_site_aniso_U_12
_atom_site_aniso_U_13
_atom_site_aniso_U_23
Cu1 0.0294(2) 0.0434(2) 0.0389(2) 0.000 -0.0016(2) 0.000
Cu2 0.0546(3) 0.0549(3) 0.0566(3) 0.000 0.0062(4) 0.000
O1 0.068(4) 0.073(4) 0.044(3) 0.014(3) -0.013(3) -0.021(3)
O2 0.115(8) 0.055(2) 0.134(7) 0.020(3) -0.018(6) 0.000(4)
O3 0.086(5) 0.091(5) 0.044(3) 0.008(4) -0.009(4) -0.006(3)
O4 0.129(6) 0.060(2) 0.133(5) -0.009(3) -0.036(6) 0.003(5)
O5 0.118(6) 0.138(6) 0.211(9) 0.052(5) 0.003(7) -0.033(7)
O6 0.061(4) 0.142(6) 0.147(6) -0.025(4) 0.007(4) 0.027(5)
O7 0.089(6) 0.090(6) 0.089(6) -0.006(6) 0.003(5) 0.001(5)
O8 0.057(3) 0.101(4) 0.174(8) -0.019(4) 0.015(4) -0.031(6)
O9 0.063(4) 0.095(5) 0.090(5) -0.007(3) 0.019(4) 0.011(4)
O10 0.046(4) 0.073(6) 0.050(7) 0.006(4) 0.003(4) -0.012(6)
O11 0.0424(17) 0.071(6) 0.078(9) 0.005(4) -0.006(3) 0.018(6)
O12 0.061(5) 0.073(6) 0.043(6) -0.007(4) 0.010(4) -0.006(4)
N1 0.0368(10) 0.0522(12) 0.0380(10) 0.0020(9) -0.0027(9) -0.0038(9)
N2 0.0533(14) 0.0601(14) 0.0394(12) -0.0063(12) 0.0041(11) -0.0073(11)
N3 0.0311(10) 0.0538(12) 0.0459(11) 0.0016(10) -0.0018(9) 0.0093(10)
N4 0.0348(13) 0.0754(18) 0.113(3) -0.0051(12) -0.0058(15) 0.0349(19)
N5 0.0558(15) 0.0634(15) 0.0617(16) 0.0083(13) 0.0050(14) 0.0001(13)
N6 0.0720(19) 0.078(2) 0.0736(19) 0.0117(17) -0.0163(17) 0.0069(16)
N7 0.0567(15) 0.0606(15) 0.0621(16) 0.0058(13) 0.0081(13) -0.0081(13)
N8 0.075(2) 0.0740(19) 0.0630(16) 0.0228(16) 0.0177(16) -0.0025(15)
N9 0.054(2) 0.0477(17) 0.0371(15) -0.017(5) -0.0012(19) -0.002(8)
N10 0.052(2) 0.058(2) 0.069(7) 0.016(4) 0.019(4) -0.007(3)
N11 0.052(3) 0.061(4) 0.084(9) 0.003(4) 0.006(3) 0.016(7)
N12 0.048(2) 0.0502(19) 0.047(6) -0.009(6) -0.016(6) 0.009(4)
C1 0.0430(14) 0.0548(13) 0.0455(13) -0.0012(14) 0.0056(14) -0.0086(11)
C2 0.0499(15) 0.0543(15) 0.0441(14) -0.0120(13) -0.0027(13) 0.0022(12)
C3 0.077(2) 0.075(2) 0.0459(16) -0.0086(19) -0.0147(17) 0.0073(16)
C4 0.070(2) 0.084(2) 0.062(2) 0.0121(19) -0.0175(18) 0.0206(19)
C5 0.066(2) 0.073(2) 0.066(2) 0.0192(19) 0.0028(17) 0.0113(17)
C6 0.0521(17) 0.0542(16) 0.0483(15) 0.0105(14) 0.0007(13) 0.0039(13)
C7 0.0389(13) 0.0467(13) 0.0428(13) -0.0043(11) -0.0016(12) 0.0023(11)
C8 0.0377(13) 0.0582(15) 0.0730(18) -0.0052(11) -0.0081(16) 0.0109(19)
C9 0.0403(14) 0.0627(17) 0.0498(15) 0.0143(13) 0.0072(13) 0.0207(14)
C10 0.074(2) 0.075(2) 0.0479(16) 0.0285(19) -0.0030(17) 0.0040(16)
C11 0.110(4) 0.098(3) 0.064(2) 0.060(3) 0.017(2) 0.008(2)
C12 0.107(4) 0.108(4) 0.081(3) 0.052(3) 0.040(3) 0.023(3)
C13 0.055(2) 0.127(4) 0.145(5) 0.043(3) 0.049(3) 0.080(4)
C14 0.0476(17) 0.078(2) 0.079(2) 0.0113(16) 0.0109(17) 0.035(2)
C15 0.064(2) 0.066(2) 0.085(3) 0.0150(18) -0.003(2) -0.005(2)
C16 0.0464(16) 0.073(2) 0.072(2) -0.0007(15) -0.0037(16) 0.0002(18)
C17 0.065(2) 0.117(3) 0.063(2) -0.009(2) -0.0083(19) -0.014(2)
C18 0.062(2) 0.098(3) 0.091(3) -0.002(2) 0.002(2) -0.033(2)
C19 0.060(2) 0.069(2) 0.100(3) -0.0017(17) -0.002(2) -0.019(2)
C20 0.057(2) 0.0583(17) 0.076(2) 0.0025(15) 0.0054(16) 0.0019(15)
C21 0.0445(16) 0.0617(17) 0.0604(17) -0.0052(13) 0.0073(13) -0.0039(15)
C22 0.078(2) 0.0638(19) 0.066(2) 0.0076(19) 0.0103(19) -0.0075(17)
C23 0.0575(19) 0.078(2) 0.0449(15) 0.0174(17) 0.0030(14) 0.0051(15)
C24 0.0525(19) 0.124(4) 0.059(2) 0.008(2) 0.0070(16) 0.018(2)
C25 0.074(2) 0.101(3) 0.061(2) -0.016(2) -0.004(2) 0.004(2)
C26 0.083(2) 0.079(2) 0.0543(18) -0.012(2) 0.0025(18) 0.0043(16)
C27 0.065(2) 0.0661(19) 0.0533(19) 0.0039(16) 0.0013(15) -0.0012(14)
C28 0.0525(17) 0.0644(18) 0.0481(15) 0.0077(15) 0.0012(13) 0.0038(13)

loop_
_atom_type_symbol
_atom_type_description
_atom_type_scat_dispersion_real
_atom_type_scat_dispersion_imag
_atom_type_scat_source
C C 0.0181 0.0091 'International Tables Vol C Tables 4.2.6.8 and 6.1.1.4'
H H 0.0000 0.0000 'International Tables Vol C Tables 4.2.6.8 and 6.1.1.4'
N N 0.0311 0.0180 'International Tables Vol C Tables 4.2.6.8 and 6.1.1.4'
O O 0.0492 0.0322 'International Tables Vol C Tables 4.2.6.8 and 6.1.1.4'
Cu Cu -1.9646 0.5888 'International Tables Vol C Tables 4.2.6.8 and 6.1.1.4'

loop_
_geom_angle_atom_site_label_1
_geom_angle_atom_site_label_2
_geom_angle_atom_site_label_3
_geom_angle_site_symmetry_1
_geom_angle_site_symmetry_3
_geom_angle
_geom_angle_publ_flag
N1 Cu1 N1 4 . 164.10(14) ?
N1 Cu1 N3 4 . 91.08(10) ?
N1 Cu1 N3 . . 89.06(10) ?
N1 Cu1 N3 4 4 89.06(10) ?
N1 Cu1 N3 . 4 91.08(10) ?
N3 Cu1 N3 . 4 179.02(14) ?
N1 Cu1 O1 4 . 77.06(17) ?
N1 Cu1 O1 . . 118.83(17) ?
N3 Cu1 O1 . . 88.23(19) ?
N3 Cu1 O1 4 . 90.9(2) ?
N5 Cu2 N5 . 4_656 176.00(17) ?
N5 Cu2 N7 . 4_656 89.60(13) ?
N5 Cu2 N7 4_656 4_656 90.27(13) ?
N5 Cu2 N7 . . 90.27(13) ?
N5 Cu2 N7 4_656 . 89.60(13) ?
N7 Cu2 N7 4_656 . 176.34(17) ?
N5 Cu2 O4 . . 87.0(3) ?
N5 Cu2 O4 4_656 . 97.0(3) ?
N7 Cu2 O4 4_656 . 100.5(2) ?
N7 Cu2 O4 . . 83.2(2) ?
N9 O1 Cu1 . . 111.0(5) ?
N10 O4 Cu2 . . 146.3(6) ?
C1 N1 C7 . . 105.0(2) ?
C1 N1 Cu1 . . 123.3(2) ?
C7 N1 Cu1 . . 131.62(17) ?
C1 N2 C2 . . 108.1(2) ?
C1 N2 H2 . . 125.9 ?
C2 N2 H2 . . 125.9 ?
C8 N3 C9 . . 106.2(2) ?
C8 N3 Cu1 . . 122.2(2) ?
C9 N3 Cu1 . . 131.17(17) ?
C8 N4 C14 . . 109.0(3) ?
C8 N4 H4 . . 125.5 ?
C14 N4 H4 . . 125.5 ?
C15 N5 C21 . . 105.8(3) ?
C15 N5 Cu2 . . 123.6(3) ?
C21 N5 Cu2 . . 130.3(2) ?
C15 N6 C16 . . 107.5(3) ?
C15 N6 H6 . . 126.3 ?
C16 N6 H6 . . 126.3 ?
C22 N7 C28 . . 105.7(3) ?
C22 N7 Cu2 . . 124.5(3) ?
C28 N7 Cu2 . . 129.45(19) ?
C22 N8 C23 . . 107.8(3) ?
C22 N8 H8 . . 126.1 ?
C23 N8 H8 . . 126.1 ?
O2 N9 O3 . . 121.8(8) ?
O2 N9 O1 . . 120.7(9) ?
O3 N9 O1 . . 117.5(5) ?
O4 N10 O5 . . 118.7(9) ?
O4 N10 O6 . . 123.0(7) ?
O5 N10 O6 . . 118.2(7) ?
O8 N11 O7 . . 120.0(7) ?
O8 N11 O9 . . 119.3(7) ?
O7 N11 O9 . . 120.4(7) ?
O11 N12 O12 . . 120.5(10) ?
O11 N12 O10 . . 119.7(10) ?
O12 N12 O10 . . 118.6(6) ?
N2 C1 N1 . . 112.0(3) ?
N2 C1 H1 . . 124.0 ?
N1 C1 H1 . . 124.0 ?
N2 C2 C3 . . 133.68(17) ?
N2 C2 C7 . . 106.31(17) ?
C3 C2 C7 . . 120.0 ?
C2 C3 C4 . . 120.0 ?
C2 C3 H3 . . 120.0 ?
C4 C3 H3 . . 120.0 ?
C3 C4 C5 . . 120.0 ?
C3 C4 H4A . . 120.0 ?
C5 C4 H4A . . 120.0 ?
C4 C5 C6 . . 120.0 ?
C4 C5 H5 . . 120.0 ?
C6 C5 H5 . . 120.0 ?
C7 C6 C5 . . 120.0 ?
C7 C6 H6A . . 120.0 ?
C5 C6 H6A . . 120.0 ?
N1 C7 C6 . . 131.44(15) ?
N1 C7 C2 . . 108.53(15) ?
C6 C7 C2 . . 120.0 ?
N3 C8 N4 . . 110.7(3) ?
N3 C8 H8A . . 124.6 ?
N4 C8 H8A . . 124.6 ?
N3 C9 C10 . . 131.12(17) ?
N3 C9 C14 . . 108.88(17) ?
C10 C9 C14 . . 120.0 ?
C9 C10 C11 . . 120.0 ?
C9 C10 H10 . . 120.0 ?
C11 C10 H10 . . 120.0 ?
C10 C11 C12 . . 120.0 ?
C10 C11 H11 . . 120.0 ?
C12 C11 H11 . . 120.0 ?
C13 C12 C11 . . 120.0 ?
C13 C12 H12 . . 120.0 ?
C11 C12 H12 . . 120.0 ?
C12 C13 C14 . . 120.0 ?
C12 C13 H13 . . 120.0 ?
C14 C13 H13 . . 120.0 ?
N4 C14 C13 . . 134.80(19) ?
N4 C14 C9 . . 105.18(19) ?
C13 C14 C9 . . 120.0 ?
N5 C15 N6 . . 112.4(4) ?
N5 C15 H15 . . 123.8 ?
N6 C15 H15 . . 123.8 ?
N6 C16 C17 . . 134.4(2) ?
N6 C16 C21 . . 105.6(2) ?
C17 C16 C21 . . 120.0 ?
C16 C17 C18 . . 120.0 ?
C16 C17 H17 . . 120.0 ?
C18 C17 H17 . . 120.0 ?
C19 C18 C17 . . 120.0 ?
C19 C18 H18 . . 120.0 ?
C17 C18 H18 . . 120.0 ?
C20 C19 C18 . . 120.0 ?
C20 C19 H19 . . 120.0 ?
C18 C19 H19 . . 120.0 ?
C19 C20 C21 . . 120.0 ?
C19 C20 H20 . . 120.0 ?
C21 C20 H20 . . 120.0 ?
N5 C21 C20 . . 131.35(19) ?
N5 C21 C16 . . 108.65(19) ?
C20 C21 C16 . . 120.0 ?
N7 C22 N8 . . 112.0(4) ?
N7 C22 H22 . . 124.0 ?
N8 C22 H22 . . 124.0 ?
N8 C23 C24 . . 134.2(2) ?
N8 C23 C28 . . 105.8(2) ?
C24 C23 C28 . . 120.0 ?
C23 C24 C25 . . 120.0 ?
C23 C24 H24 . . 120.0 ?
C25 C24 H24 . . 120.0 ?
C26 C25 C24 . . 120.0 ?
C26 C25 H25 . . 120.0 ?
C24 C25 H25 . . 120.0 ?
C27 C26 C25 . . 120.0 ?
C27 C26 H26 . . 120.0 ?
C25 C26 H26 . . 120.0 ?
C26 C27 C28 . . 120.0 ?
C26 C27 H27 . . 120.0 ?
C28 C27 H27 . . 120.0 ?
N7 C28 C27 . . 131.33(18) ?
N7 C28 C23 . . 108.66(18) ?
C27 C28 C23 . . 120.0 ?

loop_
_geom_bond_atom_site_label_1
_geom_bond_atom_site_label_2
_geom_bond_site_symmetry_2
_geom_bond_distance
_geom_bond_publ_flag
Cu1 N1 4 1.998(2) ?
Cu1 N1 . 1.998(2) ?
Cu1 N3 . 2.008(2) ?
Cu1 N3 4 2.008(2) ?
Cu1 O1 . 2.590(7) ?
Cu2 N5 . 1.989(3) ?
Cu2 N5 4_656 1.989(3) ?
Cu2 N7 4_656 1.993(3) ?
Cu2 N7 . 1.993(3) ?
Cu2 O4 . 2.468(5) ?
O1 N9 . 1.240(7) ?
O2 N9 . 1.218(5) ?
O3 N9 . 1.236(9) ?
O4 N10 . 1.205(6) ?
O5 N10 . 1.234(7) ?
O6 N10 . 1.237(8) ?
O7 N11 . 1.244(8) ?
O8 N11 . 1.231(7) ?
O9 N11 . 1.246(8) ?
O10 N12 . 1.250(8) ?
O11 N12 . 1.240(6) ?
O12 N12 . 1.239(8) ?
N1 C1 . 1.334(4) ?
N1 C7 . 1.382(3) ?
N2 C1 . 1.330(4) ?
N2 C2 . 1.348(3) ?
N2 H2 . 0.8800 ?
N3 C8 . 1.325(4) ?
N3 C9 . 1.388(3) ?
N4 C8 . 1.346(4) ?
N4 C14 . 1.368(4) ?
N4 H4 . 0.8800 ?
N5 C15 . 1.301(5) ?
N5 C21 . 1.370(3) ?
N6 C15 . 1.338(6) ?
N6 C16 . 1.354(4) ?
N6 H6 . 0.8800 ?
N7 C22 . 1.320(5) ?
N7 C28 . 1.379(3) ?
N8 C22 . 1.337(5) ?
N8 C23 . 1.365(4) ?
N8 H8 . 0.8800 ?
C1 H1 . 0.9300 ?
C2 C3 . 1.3900 ?
C2 C7 . 1.3900 ?
C3 C4 . 1.3900 ?
C3 H3 . 0.9300 ?
C4 C5 . 1.3900 ?
C4 H4A . 0.9300 ?
C5 C6 . 1.3900 ?
C5 H5 . 0.9300 ?
C6 C7 . 1.3900 ?
C6 H6A . 0.9300 ?
C8 H8A . 0.9300 ?
C9 C10 . 1.3900 ?
C9 C14 . 1.3900 ?
C10 C11 . 1.3900 ?
C10 H10 . 0.9300 ?
C11 C12 . 1.3900 ?
C11 H11 . 0.9300 ?
C12 C13 . 1.3900 ?
C12 H12 . 0.9300 ?
C13 C14 . 1.3900 ?
C13 H13 . 0.9300 ?
C15 H15 . 0.9300 ?
C16 C17 . 1.3900 ?
C16 C21 . 1.3900 ?
C17 C18 . 1.3900 ?
C17 H17 . 0.9300 ?
C18 C19 . 1.3900 ?
C18 H18 . 0.9300 ?
C19 C20 . 1.3900 ?
C19 H19 . 0.9300 ?
C20 C21 . 1.3900 ?
C20 H20 . 0.9300 ?
C22 H22 . 0.9300 ?
C23 C24 . 1.3900 ?
C23 C28 . 1.3900 ?
C24 C25 . 1.3900 ?
C24 H24 . 0.9300 ?
C25 C26 . 1.3900 ?
C25 H25 . 0.9300 ?
C26 C27 . 1.3900 ?
C26 H26 . 0.9300 ?
C27 C28 . 1.3900 ?
C27 H27 . 0.9300 ?

loop_
_geom_hbond_atom_site_label_D
_geom_hbond_atom_site_label_H
_geom_hbond_atom_site_label_A
_geom_hbond_site_symmetry_A
_geom_hbond_distance_DH
_geom_hbond_distance_HA
_geom_hbond_distance_DA
_geom_hbond_angle_DHA
_geom_hbond_publ_flag
N2 H2 O1 2_565 0.88 2.21 3.069(9) 167 yes
N2 H2 O3 3_566 0.88 1.89 2.742(9) 164 yes
N4 H4 O5 3_566 0.88 2.24 2.964(9) 139 yes
N4 H4 O6 2_664 0.88 2.10 2.955(7) 163 yes
N6 H6 O7 . 0.88 2.23 2.998(14) 146 yes
N8 H8 O10 . 0.88 1.91 2.79(2) 173 yes
N8 H8 O12 3_567 0.88 1.87 2.75(3) 175 yes

loop_
_geom_torsion_atom_site_label_1
_geom_torsion_atom_site_label_2
_geom_torsion_atom_site_label_3
_geom_torsion_atom_site_label_4
_geom_torsion_site_symmetry_1
_geom_torsion_site_symmetry_2
_geom_torsion_site_symmetry_3
_geom_torsion_site_symmetry_4
_geom_torsion
_geom_torsion_publ_flag
N1 Cu1 O1 N9 4 . . . 177.7(5) ?
N1 Cu1 O1 N9 . . . . -2.8(5) ?
N3 Cu1 O1 N9 . . . . -90.8(4) ?
N3 Cu1 O1 N9 4 . . . 88.9(4) ?
N5 Cu2 O4 N10 . . . . -139.8(18) ?
N5 Cu2 O4 N10 4_656 . . . 40.8(18) ?
N7 Cu2 O4 N10 4_656 . . . -50.8(18) ?
N7 Cu2 O4 N10 . . . . 129.6(18) ?
N1 Cu1 N1 C1 4 . . . -136.0(2) ?
N3 Cu1 N1 C1 . . . . 133.4(2) ?
N3 Cu1 N1 C1 4 . . . -45.7(2) ?
O1 Cu1 N1 C1 . . . . 45.9(3) ?
N1 Cu1 N1 C7 4 . . . 49.0(2) ?
N3 Cu1 N1 C7 . . . . -41.7(2) ?
N3 Cu1 N1 C7 4 . . . 139.3(2) ?
O1 Cu1 N1 C7 . . . . -129.1(3) ?
N1 Cu1 N3 C8 4 . . . 146.8(2) ?
N1 Cu1 N3 C8 . . . . -49.1(2) ?
O1 Cu1 N3 C8 . . . . 69.8(3) ?
N1 Cu1 N3 C9 4 . . . -41.4(2) ?
N1 Cu1 N3 C9 . . . . 122.7(2) ?
O1 Cu1 N3 C9 . . . . -118.4(3) ?
N7 Cu2 N5 C15 4_656 . . . -115.3(3) ?
N7 Cu2 N5 C15 . . . . 68.3(3) ?
O4 Cu2 N5 C15 . . . . -14.8(4) ?
N7 Cu2 N5 C21 4_656 . . . 57.7(3) ?
N7 Cu2 N5 C21 . . . . -118.6(3) ?
O4 Cu2 N5 C21 . . . . 158.2(4) ?
N5 Cu2 N7 C22 . . . . -116.5(3) ?
N5 Cu2 N7 C22 4_656 . . . 67.5(3) ?
O4 Cu2 N7 C22 . . . . -29.6(4) ?
N5 Cu2 N7 C28 . . . . 55.6(3) ?
N5 Cu2 N7 C28 4_656 . . . -120.4(3) ?
O4 Cu2 N7 C28 . . . . 142.5(4) ?
Cu1 O1 N9 O2 . . . . -165.0(7) ?
Cu1 O1 N9 O3 . . . . 15.0(7) ?
Cu2 O4 N10 O5 . . . . -159.8(14) ?
Cu2 O4 N10 O6 . . . . 17(2) ?
C2 N2 C1 N1 . . . . 2.0(3) ?
C7 N1 C1 N2 . . . . -0.2(3) ?
Cu1 N1 C1 N2 . . . . -176.4(2) ?
C1 N2 C2 C3 . . . . 178.3(2) ?
C1 N2 C2 C7 . . . . -2.8(3) ?
N2 C2 C3 C4 . . . . 178.8(3) ?
C7 C2 C3 C4 . . . . 0.0 ?
C2 C3 C4 C5 . . . . 0.0 ?
C3 C4 C5 C6 . . . . 0.0 ?
C4 C5 C6 C7 . . . . 0.0 ?
C1 N1 C7 C6 . . . . -179.5(2) ?
Cu1 N1 C7 C6 . . . . -3.8(3) ?
C1 N1 C7 C2 . . . . -1.6(2) ?
Cu1 N1 C7 C2 . . . . 174.14(17) ?
C5 C6 C7 N1 . . . . 177.7(2) ?
C5 C6 C7 C2 . . . . 0.0 ?
N2 C2 C7 N1 . . . . 2.7(2) ?
C3 C2 C7 N1 . . . . -178.2(2) ?
N2 C2 C7 C6 . . . . -179.1(2) ?
C3 C2 C7 C6 . . . . 0.0 ?
C9 N3 C8 N4 . . . . 1.7(4) ?
Cu1 N3 C8 N4 . . . . 175.3(2) ?
C14 N4 C8 N3 . . . . -0.6(4) ?
C8 N3 C9 C10 . . . . 178.5(2) ?
Cu1 N3 C9 C10 . . . . 5.7(3) ?
C8 N3 C9 C14 . . . . -2.2(3) ?
Cu1 N3 C9 C14 . . . . -174.97(16) ?
N3 C9 C10 C11 . . . . 179.3(2) ?
C14 C9 C10 C11 . . . . 0.0 ?
C9 C10 C11 C12 . . . . 0.0 ?
C10 C11 C12 C13 . . . . 0.0 ?
C11 C12 C13 C14 . . . . 0.0 ?
C8 N4 C14 C13 . . . . -179.2(2) ?
C8 N4 C14 C9 . . . . -0.8(3) ?
C12 C13 C14 N4 . . . . 178.3(3) ?
C12 C13 C14 C9 . . . . 0.0 ?
N3 C9 C14 N4 . . . . 1.8(2) ?
C10 C9 C14 N4 . . . . -178.7(2) ?
N3 C9 C14 C13 . . . . -179.4(2) ?
C10 C9 C14 C13 . . . . 0.0 ?
C21 N5 C15 N6 . . . . -1.3(5) ?
Cu2 N5 C15 N6 . . . . 173.2(3) ?
C16 N6 C15 N5 . . . . 1.2(5) ?
C15 N6 C16 C17 . . . . 178.9(3) ?
C15 N6 C16 C21 . . . . -0.5(4) ?
N6 C16 C17 C18 . . . . -179.4(3) ?
C21 C16 C17 C18 . . . . 0.0 ?
C16 C17 C18 C19 . . . . 0.0 ?
C17 C18 C19 C20 . . . . 0.0 ?
C18 C19 C20 C21 . . . . 0.0 ?
C15 N5 C21 C20 . . . . -178.8(3) ?
Cu2 N5 C21 C20 . . . . 7.2(4) ?
C15 N5 C21 C16 . . . . 0.9(3) ?
Cu2 N5 C21 C16 . . . . -173.1(2) ?
C19 C20 C21 N5 . . . . 179.8(3) ?
C19 C20 C21 C16 . . . . 0.0 ?
N6 C16 C21 N5 . . . . -0.3(3) ?
C17 C16 C21 N5 . . . . -179.8(2) ?
N6 C16 C21 C20 . . . . 179.6(2) ?
C17 C16 C21 C20 . . . . 0.0 ?
C28 N7 C22 N8 . . . . -0.5(4) ?
Cu2 N7 C22 N8 . . . . 173.2(3) ?
C23 N8 C22 N7 . . . . 0.3(4) ?
C22 N8 C23 C24 . . . . 178.5(2) ?
C22 N8 C23 C28 . . . . 0.0(3) ?
N8 C23 C24 C25 . . . . -178.3(3) ?
C28 C23 C24 C25 . . . . 0.0 ?
C23 C24 C25 C26 . . . . 0.0 ?
C24 C25 C26 C27 . . . . 0.0 ?
C25 C26 C27 C28 . . . . 0.0 ?
C22 N7 C28 C27 . . . . -178.4(2) ?
Cu2 N7 C28 C27 . . . . 8.3(4) ?
C22 N7 C28 C23 . . . . 0.5(3) ?
Cu2 N7 C28 C23 . . . . -172.7(2) ?
C26 C27 C28 N7 . . . . 178.8(3) ?
C26 C27 C28 C23 . . . . 0.0 ?
N8 C23 C28 N7 . . . . -0.3(2) ?
C24 C23 C28 N7 . . . . -179.1(2) ?
N8 C23 C28 C27 . . . . 178.7(2) ?
C24 C23 C28 C27 . . . . 0.0 ?
